data_7011588
loop_
_publ_author_name
'Lee, Kwang Ming'
'Wang, Harrison M. J.'
'Lin, Ivan J. B.'

_publ_section_title
;
 Structural diversity of N-heterocyclic carbene complexes of silver(i)
;
_journal_issue 14
_journal_name_full 'Journal of the Chemical Society, Dalton Transactions'
_journal_page_first 2852
_journal_paper_doi 10.1039/b201957d
_journal_year 2002
_chemical_formula_sum 'C10 H16 Ag2 Br2 N4'
_chemical_formula_weight 567.83
_chemical_name_systematic
; 
? 
;
_space_group_IT_number 12
_symmetry_cell_setting monoclinic
_symmetry_space_group_name_Hall '-C 2y'
_symmetry_space_group_name_H-M 'C 1 2/m 1'
_atom_sites_solution_hydrogens geom
_atom_sites_solution_primary direct
_atom_sites_solution_secondary difmap
_audit_creation_method shelxl
_cell_angle_alpha 90.00
_cell_angle_beta 110.656(6)
_cell_angle_gamma 90.00
_cell_formula_units_Z 2
_cell_length_a 15.6963(14)
_cell_length_b 6.4163(7)
_cell_length_c 8.2982(8)
_cell_measurement_reflns_used 25
_cell_measurement_temperature 293(2)
_cell_measurement_theta_max 14.00
_cell_measurement_theta_min 5.26
_cell_volume 782.01(14)
_computing_cell_refinement 'Siemens XSCANS'
_computing_data_collection 'Siemens XSCANS'
_computing_data_reduction 'Siemens SHELXTL'
_computing_molecular_graphics 'Siemens SHELXTL'
_computing_publication_material 'Siemens SHELXTL'
_computing_structure_refinement 'shelxl-93 (sheldrick, 1993)'
_computing_structure_solution 'shelxs-86 (sheldrick, 1990)'
_diffrn_ambient_temperature 293(2)
_diffrn_measurement_device 'Siemens P4'
_diffrn_measurement_method '2\q/\w scans'
_diffrn_radiation_monochromator graphite
_diffrn_radiation_source 'fine-focus sealed tube'
_diffrn_radiation_type mok\a
_diffrn_radiation_wavelength 0.71073
_diffrn_reflns_av_R_equivalents 0.0154
_diffrn_reflns_av_sigmaI/netI 0.0221
_diffrn_reflns_limit_h_max 18
_diffrn_reflns_limit_h_min 0
_diffrn_reflns_limit_k_max 7
_diffrn_reflns_limit_k_min 0
_diffrn_reflns_limit_l_max 9
_diffrn_reflns_limit_l_min -9
_diffrn_reflns_number 780
_diffrn_reflns_theta_max 25.00
_diffrn_reflns_theta_min 2.62
_diffrn_standards_decay_% 3.46
_diffrn_standards_interval_count 97
_diffrn_standards_number 3
_exptl_absorpt_coefficient_mu 7.602
_exptl_absorpt_correction_T_max 0.9883
_exptl_absorpt_correction_T_min 0.6027
_exptl_absorpt_correction_type empirical
_exptl_crystal_colour White
_exptl_crystal_density_diffrn 2.411
_exptl_crystal_F_000 536
_exptl_crystal_size_max .1
_exptl_crystal_size_mid .25
_exptl_crystal_size_min .85
_refine_diff_density_max 0.673
_refine_diff_density_min -0.786
_refine_diff_density_rms 0.123
_refine_ls_extinction_coef 0.0048(5)
_refine_ls_extinction_expression fc^*^=kfc[1+0.001xfc^2^\l^3^/sin(2\q)]^-1/4^
_refine_ls_extinction_method shelxl
_refine_ls_goodness_of_fit_all 1.067
_refine_ls_goodness_of_fit_obs 1.093
_refine_ls_matrix_type full
_refine_ls_number_parameters 78
_refine_ls_number_reflns 751
_refine_ls_number_restraints 0
_refine_ls_restrained_S_all 1.067
_refine_ls_restrained_S_obs 1.093
_refine_ls_R_factor_all 0.0300
_refine_ls_R_factor_obs 0.0260
_refine_ls_shift/esd_max 0.000
_refine_ls_shift/esd_mean 0.000
_refine_ls_structure_factor_coef Fsqd
_refine_ls_weighting_details 'w=1/[\s^2^(fo^2^)+(0.0466p)^2^+0.0000p] where p=(fo^2^+2fc^2^)/3'
_refine_ls_weighting_scheme calc
_refine_ls_wR_factor_all 0.0701
_refine_ls_wR_factor_obs 0.0682
_reflns_number_observed 685
_reflns_number_total 751
_reflns_observed_criterion >2sigma(i)
_cod_data_source_file b201957d.txt
_cod_data_source_block 2
_cod_depositor_comments
;
The following automatic conversions were performed:
'_symmetry_cell_setting' value 'Monoclinic' changed to 'monoclinic'
according to '/home/saulius/struct/CIF-dictionaries/cif_core.dic'
dictionary named 'cif_core.dic' version 2.4.1 from
2010-06-29.

'_refine_ls_structure_factor_coef' value 'fsqd' changed to
'Fsqd' according to '/home/saulius/struct/CIF-dictionaries/cif_core.dic'
dictionary named 'cif_core.dic' version 2.4.1 from
2010-06-29.

'_atom_site_thermal_displace_type' value 'uani' changed to
'Uani' according to '/home/saulius/struct/CIF-dictionaries/cif_core.dic'
dictionary named 'cif_core.dic' version 2.4.1 from 2010-06-29 (10
times).

'_atom_site_thermal_displace_type' value 'uiso' changed to 'Uiso'
according to '/home/saulius/struct/CIF-dictionaries/cif_core.dic'
dictionary named 'cif_core.dic' version 2.4.1 from 2010-06-29 (6
times).

'_atom_site_refinement_flags' value 's' changed to 'S' according
to '/home/saulius/struct/CIF-dictionaries/cif_core.dic' dictionary named
'cif_core.dic' version 2.4.1 from 2010-06-29 (14 times).

Automatic conversion script
Id: cif_fix_enum 1527 2010-12-29 10:47:43Z saulius 

The following automatic conversions were performed:

'_refine_ls_weighting_scheme' value 'calc
w=1/[\s^2^(fo^2^)+(0.0466p)^2^+0.0000p] where p=(fo^2^+2fc^2^)/3' was
changed to 'calc'. New tag '_refine_ls_weighting_details' was
created. The value of the new tag was set to
'w=1/[\s^2^(fo^2^)+(0.0466p)^2^+0.0000p] where p=(fo^2^+2fc^2^)/3'.

Automatic conversion script
Id: cif_fix_values 3143 2015-03-26 13:38:13Z robertas 
;
_cod_original_cell_volume 782.00(13)
_cod_original_sg_symbol_H-M C2/m
_cod_database_code 7011588

loop_
_symmetry_equiv_pos_as_xyz
'x, y, z'
'-x, y, -z'
'x+1/2, y+1/2, z'
'-x+1/2, y+1/2, -z'
'-x, -y, -z'
'x, -y, z'
'-x+1/2, -y+1/2, -z'
'x+1/2, -y+1/2, z'

loop_
_atom_site_aniso_label
_atom_site_aniso_U_11
_atom_site_aniso_U_22
_atom_site_aniso_U_33
_atom_site_aniso_U_23
_atom_site_aniso_U_13
_atom_site_aniso_U_12
ag1 0.0204(3) 0.0487(4) 0.0408(3) 0.000 0.0124(2) 0.000
br1 0.0514(4) 0.0842(5) 0.0466(4) 0.000 0.0126(3) 0.000
ag2 0.0369(4) 0.0920(6) 0.0439(4) 0.000 0.0134(3) 0.000
c4 0.075(6) 0.062(5) 0.044(4) 0.000 0.027(4) 0.000
n1 0.035(2) 0.040(2) 0.048(3) 0.000 0.023(2) 0.000
c1 0.024(2) 0.035(3) 0.041(3) 0.000 0.014(2) 0.000
n2 0.025(2) 0.036(2) 0.053(3) 0.000 0.009(2) 0.000
c5 0.053(4) 0.071(5) 0.042(3) 0.000 -0.004(3) 0.000
c3 0.026(3) 0.034(3) 0.095(5) 0.000 0.020(3) 0.000
c2 0.036(3) 0.039(3) 0.090(5) 0.000 0.040(4) 0.000

loop_
_atom_site_label
_atom_site_type_symbol
_atom_site_fract_x
_atom_site_fract_y
_atom_site_fract_z
_atom_site_U_iso_or_equiv
_atom_site_thermal_displace_type
_atom_site_occupancy
_atom_site_calc_flag
_atom_site_refinement_flags
_atom_site_disorder_group
Ag1 ag 0.0000 0.0000 0.0000 0.0362(2) Uani 1 d S .
Br1 br 0.44152(5) 0.0000 0.68589(9) 0.0620(3) Uani 1 d S .
Ag2 ag 0.5000 0.0000 1.0000 0.0579(3) Uani 1 d S .
C4 c 0.1001(6) 0.0000 -0.3147(9) 0.059(2) Uani 1 d S .
N1 n 0.1612(3) 0.0000 -0.1364(6) 0.0389(10) Uani 1 d S .
C1 c 0.1327(3) 0.0000 0.0000(7) 0.0329(11) Uani 1 d S .
N2 n 0.2106(3) 0.0000 0.1399(6) 0.0389(11) Uani 1 d S .
C5 c 0.2131(6) 0.0000 0.3149(10) 0.061(2) Uani 1 d S .
C3 c 0.2855(4) 0.0000 0.0890(11) 0.052(2) Uani 1 d S .
C2 c 0.2554(4) 0.0000 -0.0811(11) 0.051(2) Uani 1 d S .
H2 h 0.2772(66) 0.0000 -0.1621(122) 0.086(30) Uiso 1 d S .
H3 h 0.3407(68) 0.0000 0.1667(122) 0.086(28) Uiso 1 d S .
H5a h 0.2619(75) 0.0000 0.3993(142) 0.091(30) Uiso 1 d S .
H4a h 0.1352(63) 0.0000 -0.3766(128) 0.081(28) Uiso 1 d S .
H5b h 0.1920(55) 0.1058(146) 0.3351(91) 0.134(31) Uiso 1 d . .
H4b h 0.0861(49) 0.1118(110) -0.3438(82) 0.104(26) Uiso 1 d . .

loop_
_atom_type_symbol
_atom_type_description
_atom_type_scat_dispersion_real
_atom_type_scat_dispersion_imag
_atom_type_scat_source
c c 0.0033 0.0016 'international tables vol c tables 4.2.6.8 and 6.1.1.4'
h h 0.0000 0.0000 'international tables vol c tables 4.2.6.8 and 6.1.1.4'
n n 0.0061 0.0033 'international tables vol c tables 4.2.6.8 and 6.1.1.4'
br br -0.2901 2.4595 'international tables vol c tables 4.2.6.8 and 6.1.1.4'
ag ag -0.8971 1.1015 'international tables vol c tables 4.2.6.8 and 6.1.1.4'

loop_
_geom_angle_atom_site_label_1
_geom_angle_atom_site_label_2
_geom_angle_atom_site_label_3
_geom_angle
_geom_angle_site_symmetry_1
_geom_angle_site_symmetry_3
_geom_angle_publ_flag
c1 ag1 c1 180.0 . 5 ?
c1 ag1 ag2 90.0 . 3_444 ?
c1 ag1 ag2 90.0 5 3_444 ?
c1 ag1 ag2 90.0 . 3_454 ?
c1 ag1 ag2 90.0 5 3_454 ?
ag2 ag1 ag2 180.0 3_444 3_454 ?
br1 ag2 br1 180.0 5_657 . ?
br1 ag2 ag1 90.0 5_657 3_546 ?
br1 ag2 ag1 90.0 . 3_546 ?
br1 ag2 ag1 90.0 5_657 3_556 ?
br1 ag2 ag1 90.0 . 3_556 ?
ag1 ag2 ag1 180.0 3_546 3_556 ?
c1 n1 c2 110.6(5) . . ?
c1 n1 c4 123.8(5) . . ?
c2 n1 c4 125.6(6) . . ?
n1 c1 n2 104.6(5) . . ?
n1 c1 ag1 128.6(4) . . ?
n2 c1 ag1 126.8(4) . . ?
c1 n2 c3 110.2(5) . . ?
c1 n2 c5 124.0(5) . . ?
c3 n2 c5 125.8(6) . . ?
c2 c3 n2 107.7(6) . . ?
c3 c2 n1 107.0(5) . . ?

loop_
_geom_bond_atom_site_label_1
_geom_bond_atom_site_label_2
_geom_bond_distance
_geom_bond_site_symmetry_2
_geom_bond_publ_flag
ag1 c1 2.084(5) . ?
ag1 c1 2.084(5) 5 ?
ag1 ag2 3.2082(4) 3_444 ?
ag1 ag2 3.2082(4) 3_454 ?
br1 ag2 2.4390(7) . ?
ag2 br1 2.4390(7) 5_657 ?
ag2 ag1 3.2082(4) 3_546 ?
ag2 ag1 3.2082(4) 3_556 ?
c4 n1 1.452(9) . ?
n1 c1 1.356(7) . ?
n1 c2 1.384(8) . ?
c1 n2 1.357(7) . ?
n2 c3 1.382(8) . ?
n2 c5 1.439(10) . ?
c3 c2 1.321(12) . ?
